data_7150672
loop_
_publ_author_name
'Yang, Sung-Hyun'
'Clark, G. R.'
'Caprio, Vittorio'

_publ_section_title
;
 A concise approach to the core structures of pinnaic acid and
 halichlorine
;
_journal_issue 14
_journal_name_full 'Organic &amp; Biomolecular Chemistry'
_journal_page_first 2981
_journal_page_last 2990
_journal_paper_doi 10.1039/b903904j
_journal_volume 7
_journal_year 2009
_chemical_formula_moiety 'C18 H25 N O2'
_chemical_formula_sum 'C18 H25 N O2'
_chemical_formula_weight 287.39
_chemical_name_systematic
;
?
;
_space_group_IT_number 4
_symmetry_cell_setting monoclinic
_symmetry_space_group_name_Hall 'P 2yb'
_symmetry_space_group_name_H-M 'P 1 21 1'
_atom_sites_solution_hydrogens geom
_atom_sites_solution_primary direct
_atom_sites_solution_secondary difmap
_audit_creation_method SHELXL-97
_cell_angle_alpha 90.00
_cell_angle_beta 102.955(1)
_cell_angle_gamma 90.00
_cell_formula_units_Z 4
_cell_length_a 7.0336(1)
_cell_length_b 20.6330(3)
_cell_length_c 10.9160(1)
_cell_measurement_reflns_used 6646
_cell_measurement_temperature 84(2)
_cell_measurement_theta_max 26.42
_cell_measurement_theta_min 2.15
_cell_volume 1543.85(3)
_computing_cell_refinement 'SAINT (Bruker, 1995)'
_computing_data_collection 'SMART (Bruker, 1995)'
_computing_data_reduction 'SAINT (Bruker, 1995)'
_computing_molecular_graphics 'Ortep-III (Burnett & Johnson, 1996)'
_computing_publication_material 'SHELXTL (Sheldrick, 2008)'
_computing_structure_refinement 'SHELXL97 (Sheldrick, 2008)'
_computing_structure_solution 'SHELXS97 (Sheldrick, 2008)'
_diffrn_ambient_temperature 84(1)
_diffrn_measured_fraction_theta_full 0.990
_diffrn_measured_fraction_theta_max 0.990
_diffrn_measurement_device_type 'Siemens SMART CCD'
_diffrn_measurement_method 'Area detector \w scans'
_diffrn_radiation_monochromator graphite
_diffrn_radiation_source 'fine-focus sealed tube'
_diffrn_radiation_type MoK\a
_diffrn_radiation_wavelength 0.71073
_diffrn_reflns_av_R_equivalents 0.0173
_diffrn_reflns_av_sigmaI/netI 0.0293
_diffrn_reflns_limit_h_max 8
_diffrn_reflns_limit_h_min -8
_diffrn_reflns_limit_k_max 25
_diffrn_reflns_limit_k_min -10
_diffrn_reflns_limit_l_max 10
_diffrn_reflns_limit_l_min -13
_diffrn_reflns_number 7756
_diffrn_reflns_theta_full 26.42
_diffrn_reflns_theta_max 26.42
_diffrn_reflns_theta_min 2.15
_diffrn_standards_decay_% <2
_diffrn_standards_interval_count 0
_diffrn_standards_interval_time 0
_diffrn_standards_number 0
_exptl_absorpt_coefficient_mu 0.080
_exptl_absorpt_correction_T_max 0.9765
_exptl_absorpt_correction_T_min 0.9613
_exptl_absorpt_correction_type multi-scan
_exptl_absorpt_process_details 'SADABS, Sheldrick, 1997'
_exptl_crystal_colour colourless
_exptl_crystal_density_diffrn 1.236
_exptl_crystal_density_method 'not measured'
_exptl_crystal_description block
_exptl_crystal_F_000 624
_exptl_crystal_size_max 0.50
_exptl_crystal_size_mid 0.32
_exptl_crystal_size_min 0.30
_refine_diff_density_max 0.210
_refine_diff_density_min -0.206
_refine_diff_density_rms 0.039
_refine_ls_abs_structure_details 'Flack H D (1983), Acta Cryst. A39, 876-881'
_refine_ls_abs_structure_Flack -0.3(8)
_refine_ls_extinction_method none
_refine_ls_goodness_of_fit_ref 0.960
_refine_ls_hydrogen_treatment mixed
_refine_ls_matrix_type full
_refine_ls_number_parameters 387
_refine_ls_number_reflns 4206
_refine_ls_number_restraints 1
_refine_ls_restrained_S_all 0.960
_refine_ls_R_factor_all 0.0367
_refine_ls_R_factor_gt 0.0336
_refine_ls_shift/su_max 0.000
_refine_ls_shift/su_mean 0.000
_refine_ls_structure_factor_coef Fsqd
_refine_ls_weighting_details 'calc w=1/[\s^2^(Fo^2^)+(0.0577P)^2^+0.3553P] where P=(Fo^2^+2Fc^2^)/3'
_refine_ls_weighting_scheme calc
_refine_ls_wR_factor_gt 0.0844
_refine_ls_wR_factor_ref 0.0872
_reflns_number_gt 3972
_reflns_number_total 4206
_reflns_threshold_expression I>2\s(I)
_cod_data_source_file b903904j.txt
_cod_data_source_block ysh2
_cod_depositor_comments
;
The following automatic conversions were performed:
'_symmetry_cell_setting' value 'Monoclinic' changed to 'monoclinic'
according to '/home/saulius/struct/CIF-dictionaries/cif_core.dic'
dictionary named 'cif_core.dic' version 2.4.1 from 2010-06-29.

Automatic conversion script
Id: cif_fix_enum 1527 2010-12-29 10:47:43Z saulius 
;
_cod_original_sg_symbol_Hall p_2yb
_cod_original_sg_symbol_H-M p_21
_cod_database_code 7150672

loop_
_symmetry_equiv_pos_as_xyz
'x, y, z'
'-x, y+1/2, -z'

loop_
_atom_site_label
_atom_site_type_symbol
_atom_site_fract_x
_atom_site_fract_y
_atom_site_fract_z
_atom_site_U_iso_or_equiv
_atom_site_adp_type
_atom_site_occupancy
_atom_site_symmetry_multiplicity
_atom_site_calc_flag
_atom_site_refinement_flags
_atom_site_disorder_assembly
_atom_site_disorder_group
O1A O 0.20275(18) 0.69442(7) 0.45762(11) 0.0163(3) Uani 1 1 d . . .
O2A O -0.0832(2) 0.89681(7) 0.13006(13) 0.0236(3) Uani 1 1 d . . .
HO2A H -0.202(4) 0.8964(13) 0.122(2) 0.020(6) Uiso 1 1 d . . .
NA N 0.0688(2) 0.74193(8) 0.38048(14) 0.0141(3) Uani 1 1 d . . .
C1A C 0.0569(3) 0.72420(10) 0.24761(16) 0.0151(4) Uani 1 1 d . . .
C2A C -0.0480(3) 0.77913(10) 0.16107(17) 0.0168(4) Uani 1 1 d . . .
H2A H -0.1893 0.7718 0.1422 0.020 Uiso 1 1 calc R . .
C3A C 0.0293(3) 0.77101(11) 0.03966(17) 0.0219(4) Uani 1 1 d . . .
H3A1 H -0.0572 0.7434 -0.0200 0.026 Uiso 1 1 calc R . .
H3A2 H 0.0383 0.8128 0.0006 0.026 Uiso 1 1 calc R . .
C4A C 0.2332(3) 0.73975(11) 0.08025(18) 0.0245(4) Uani 1 1 d . . .
H4A1 H 0.2397 0.7003 0.0330 0.029 Uiso 1 1 calc R . .
H4A2 H 0.3329 0.7694 0.0658 0.029 Uiso 1 1 calc R . .
C5A C 0.2632(3) 0.72453(11) 0.22150(17) 0.0183(4) Uani 1 1 d . . .
H5A1 H 0.3255 0.6827 0.2409 0.022 Uiso 1 1 calc R . .
H5A2 H 0.3437 0.7574 0.2716 0.022 Uiso 1 1 calc R . .
C6A C -0.0022(3) 0.84678(10) 0.21707(18) 0.0187(4) Uani 1 1 d . . .
H6A1 H -0.0542 0.8508 0.2919 0.022 Uiso 1 1 calc R . .
H6A2 H 0.1381 0.8523 0.2418 0.022 Uiso 1 1 calc R . .
C7A C 0.3421(3) 0.75487(10) 0.64988(16) 0.0154(4) Uani 1 1 d . . .
C8A C 0.3725(3) 0.76259(10) 0.77979(17) 0.0187(4) Uani 1 1 d . . .
H8A H 0.2944 0.7401 0.8237 0.022 Uiso 1 1 calc R . .
C9A C 0.5180(3) 0.80344(10) 0.84454(18) 0.0203(4) Uani 1 1 d . . .
H9A H 0.5379 0.8076 0.9313 0.024 Uiso 1 1 calc R . .
C10A C 0.6336(3) 0.83812(10) 0.77992(18) 0.0211(4) Uani 1 1 d . . .
H10A H 0.7315 0.8653 0.8232 0.025 Uiso 1 1 calc R . .
C11A C 0.6019(3) 0.83193(10) 0.64969(19) 0.0207(4) Uani 1 1 d . . .
H11A H 0.6770 0.8557 0.6056 0.025 Uiso 1 1 calc R . .
C12A C 0.4577(3) 0.79010(10) 0.58536(17) 0.0185(4) Uani 1 1 d . . .
H12A H 0.4386 0.7857 0.4987 0.022 Uiso 1 1 calc R . .
C3AA C -0.1107(3) 0.73096(10) 0.42819(17) 0.0164(4) Uani 1 1 d . . .
H3AA H -0.2035 0.7663 0.4008 0.020 Uiso 1 1 calc R . .
C2'A C 0.1848(3) 0.70866(10) 0.58308(17) 0.0165(4) Uani 1 1 d . . .
H2'A H 0.1956 0.6681 0.6308 0.020 Uiso 1 1 calc R . .
C3'A C -0.0246(3) 0.73626(10) 0.57012(16) 0.0181(4) Uani 1 1 d . . .
H3'1 H -0.0986 0.7106 0.6176 0.022 Uiso 1 1 calc R . .
H3'2 H -0.0211 0.7809 0.5982 0.022 Uiso 1 1 calc R . .
C4'A C -0.2110(3) 0.66542(11) 0.39036(18) 0.0206(4) Uani 1 1 d . . .
H4'1 H -0.1328 0.6310 0.4370 0.025 Uiso 1 1 calc R . .
H4'2 H -0.3373 0.6651 0.4122 0.025 Uiso 1 1 calc R . .
C5'A C -0.2382(3) 0.65272(11) 0.24996(18) 0.0214(4) Uani 1 1 d . . .
H5'1 H -0.3292 0.6839 0.2029 0.026 Uiso 1 1 calc R . .
H5'2 H -0.2918 0.6097 0.2301 0.026 Uiso 1 1 calc R . .
C6'A C -0.0418(3) 0.65824(10) 0.21258(18) 0.0193(4) Uani 1 1 d . . .
H6'1 H -0.0615 0.6518 0.1226 0.023 Uiso 1 1 calc R . .
H6'2 H 0.0441 0.6242 0.2540 0.023 Uiso 1 1 calc R . .
O1B O 0.64919(18) 0.05566(7) 0.34534(11) 0.0158(3) Uani 1 1 d . . .
O2B O 0.5207(2) -0.10148(7) 0.14149(14) 0.0213(3) Uani 1 1 d . . .
HO2B H 0.547(3) -0.0762(13) 0.201(2) 0.017(6) Uiso 1 1 d . . .
NB N 0.5100(2) 0.01475(8) 0.25567(14) 0.0143(3) Uani 1 1 d . . .
C1B C 0.4957(3) 0.04585(9) 0.13060(16) 0.0143(4) Uani 1 1 d . . .
C2B C 0.4000(3) -0.00227(10) 0.02116(17) 0.0164(4) Uani 1 1 d . . .
H2B H 0.2769 0.0170 -0.0241 0.020 Uiso 1 1 calc R . .
C3B C 0.5413(3) -0.00338(10) -0.06935(17) 0.0192(4) Uani 1 1 d . . .
H3B1 H 0.6145 -0.0436 -0.0603 0.023 Uiso 1 1 calc R . .
H3B2 H 0.4692 0.0006 -0.1559 0.023 Uiso 1 1 calc R . .
C4B C 0.6779(3) 0.05410(11) -0.03303(17) 0.0187(4) Uani 1 1 d . . .
H4B1 H 0.6197 0.0938 -0.0722 0.022 Uiso 1 1 calc R . .
H4B2 H 0.8015 0.0469 -0.0562 0.022 Uiso 1 1 calc R . .
C5B C 0.7033(3) 0.05644(10) 0.10974(16) 0.0157(4) Uani 1 1 d . . .
H5B1 H 0.7547 0.0981 0.1429 0.019 Uiso 1 1 calc R . .
H5B2 H 0.7908 0.0225 0.1500 0.019 Uiso 1 1 calc R . .
C6B C 0.3560(3) -0.07098(10) 0.05886(19) 0.0195(4) Uani 1 1 d . . .
H6B1 H 0.2478 -0.0696 0.1004 0.023 Uiso 1 1 calc R . .
H6B2 H 0.3162 -0.0971 -0.0164 0.023 Uiso 1 1 calc R . .
C7B C 0.7948(3) -0.00255(10) 0.53928(17) 0.0163(4) Uani 1 1 d . . .
C8B C 0.9074(3) -0.04071(10) 0.47705(18) 0.0190(4) Uani 1 1 d . . .
H8B H 0.8829 -0.0401 0.3897 0.023 Uiso 1 1 calc R . .
C9B C 1.0558(3) -0.07956(11) 0.54473(19) 0.0221(4) Uani 1 1 d . . .
H9B H 1.1291 -0.1052 0.5024 0.026 Uiso 1 1 calc R . .
C10B C 1.0955(3) -0.08036(11) 0.67548(19) 0.0234(4) Uani 1 1 d . . .
H10B H 1.1961 -0.1059 0.7206 0.028 Uiso 1 1 calc R . .
C11B C 0.9831(3) -0.04257(11) 0.73824(18) 0.0220(4) Uani 1 1 d . . .
H11B H 1.0082 -0.0431 0.8256 0.026 Uiso 1 1 calc R . .
C12B C 0.8336(3) -0.00414(10) 0.67044(17) 0.0190(4) Uani 1 1 d . . .
H12B H 0.7586 0.0207 0.7128 0.023 Uiso 1 1 calc R . .
C3AB C 0.3337(3) 0.01747(10) 0.31057(17) 0.0165(4) Uani 1 1 d . . .
H3AB H 0.2434 -0.0174 0.2750 0.020 Uiso 1 1 calc R . .
C2'B C 0.6254(3) 0.03819(10) 0.46917(16) 0.0163(4) Uani 1 1 d . . .
H2'B H 0.6177 0.0779 0.5172 0.020 Uiso 1 1 calc R . .
C3'B C 0.4277(3) 0.00224(11) 0.44819(17) 0.0190(4) Uani 1 1 d . . .
H3'3 H 0.4465 -0.0440 0.4613 0.023 Uiso 1 1 calc R . .
H3'4 H 0.3489 0.0186 0.5039 0.023 Uiso 1 1 calc R . .
C4'B C 0.2262(3) 0.08238(10) 0.29410(18) 0.0190(4) Uani 1 1 d . . .
H4'3 H 0.3037 0.1147 0.3478 0.023 Uiso 1 1 calc R . .
H4'4 H 0.1029 0.0780 0.3191 0.023 Uiso 1 1 calc R . .
C5'B C 0.1889(3) 0.10468(10) 0.15723(17) 0.0191(4) Uani 1 1 d . . .
H5'3 H 0.1226 0.1462 0.1480 0.023 Uiso 1 1 calc R . .
H5'4 H 0.1066 0.0735 0.1034 0.023 Uiso 1 1 calc R . .
C6'B C 0.3849(3) 0.11075(10) 0.11910(17) 0.0166(4) Uani 1 1 d . . .
H6'3 H 0.4647 0.1428 0.1722 0.020 Uiso 1 1 calc R . .
H6'4 H 0.3624 0.1259 0.0329 0.020 Uiso 1 1 calc R . .

loop_
_atom_site_aniso_label
_atom_site_aniso_U_11
_atom_site_aniso_U_22
_atom_site_aniso_U_33
_atom_site_aniso_U_23
_atom_site_aniso_U_13
_atom_site_aniso_U_12
O1A 0.0165(6) 0.0169(7) 0.0143(6) 0.0011(5) 0.0011(5) 0.0042(5)
O2A 0.0207(7) 0.0201(8) 0.0309(8) 0.0083(6) 0.0076(6) 0.0044(6)
NA 0.0130(7) 0.0153(8) 0.0139(7) 0.0017(6) 0.0028(5) 0.0029(6)
C1A 0.0151(8) 0.0160(9) 0.0138(8) -0.0001(7) 0.0020(7) -0.0003(7)
C2A 0.0153(8) 0.0180(9) 0.0166(8) 0.0025(8) 0.0026(6) 0.0019(7)
C3A 0.0263(10) 0.0221(11) 0.0170(9) 0.0008(8) 0.0045(7) 0.0005(9)
C4A 0.0264(10) 0.0298(12) 0.0202(9) 0.0038(9) 0.0113(7) 0.0064(9)
C5A 0.0158(9) 0.0221(10) 0.0172(9) -0.0015(8) 0.0044(7) 0.0022(8)
C6A 0.0189(9) 0.0173(10) 0.0203(9) 0.0033(8) 0.0054(7) 0.0013(8)
C7A 0.0143(8) 0.0140(9) 0.0173(8) 0.0018(8) 0.0020(6) 0.0045(7)
C8A 0.0204(9) 0.0181(10) 0.0175(9) 0.0026(8) 0.0043(7) 0.0039(8)
C9A 0.0211(9) 0.0225(11) 0.0162(9) -0.0023(8) 0.0018(7) 0.0033(8)
C10A 0.0159(9) 0.0200(10) 0.0252(10) -0.0052(8) 0.0002(7) 0.0014(8)
C11A 0.0169(9) 0.0201(10) 0.0262(10) -0.0007(8) 0.0069(7) -0.0002(8)
C12A 0.0194(9) 0.0207(10) 0.0155(8) 0.0005(8) 0.0039(7) 0.0019(8)
C3AA 0.0135(8) 0.0188(10) 0.0179(9) 0.0012(8) 0.0059(6) -0.0004(7)
C2'A 0.0200(9) 0.0158(10) 0.0139(8) 0.0009(7) 0.0043(7) 0.0004(8)
C3'A 0.0175(9) 0.0206(10) 0.0170(9) -0.0008(8) 0.0058(7) -0.0016(7)
C4'A 0.0185(9) 0.0241(11) 0.0187(9) 0.0017(8) 0.0033(7) -0.0061(8)
C5'A 0.0202(9) 0.0206(10) 0.0223(10) -0.0009(8) 0.0024(7) -0.0064(8)
C6'A 0.0217(9) 0.0177(10) 0.0174(9) -0.0008(8) 0.0024(7) -0.0001(8)
O1B 0.0169(6) 0.0171(7) 0.0124(6) -0.0006(5) 0.0017(5) -0.0043(5)
O2B 0.0230(7) 0.0163(7) 0.0239(7) -0.0018(6) 0.0041(5) -0.0002(6)
NB 0.0115(7) 0.0157(8) 0.0150(7) -0.0017(6) 0.0015(5) -0.0026(6)
C1B 0.0142(8) 0.0129(9) 0.0154(8) 0.0009(7) 0.0026(6) -0.0008(7)
C2B 0.0135(7) 0.0187(10) 0.0157(8) -0.0019(8) 0.0006(6) 0.0002(7)
C3B 0.0216(9) 0.0212(10) 0.0158(8) -0.0025(8) 0.0061(7) -0.0018(8)
C4B 0.0164(8) 0.0230(10) 0.0172(9) 0.0017(8) 0.0046(7) -0.0015(8)
C5B 0.0135(8) 0.0173(9) 0.0161(8) -0.0002(7) 0.0028(6) -0.0015(7)
C6B 0.0160(8) 0.0191(10) 0.0231(9) -0.0042(8) 0.0040(7) -0.0042(8)
C7B 0.0158(8) 0.0155(9) 0.0167(9) 0.0012(8) 0.0017(6) -0.0033(7)
C8B 0.0176(8) 0.0195(10) 0.0200(9) 0.0009(8) 0.0046(7) -0.0011(8)
C9B 0.0166(9) 0.0190(10) 0.0301(10) 0.0000(9) 0.0042(7) -0.0008(8)
C10B 0.0177(9) 0.0205(10) 0.0279(10) 0.0061(9) -0.0037(7) -0.0006(8)
C11B 0.0226(10) 0.0220(11) 0.0180(9) 0.0014(8) -0.0030(7) -0.0063(8)
C12B 0.0194(8) 0.0196(10) 0.0171(9) -0.0026(8) 0.0024(7) -0.0033(8)
C3AB 0.0133(8) 0.0192(10) 0.0178(8) 0.0002(8) 0.0050(6) -0.0006(8)
C2'B 0.0186(9) 0.0171(10) 0.0136(8) 0.0014(7) 0.0042(7) 0.0007(7)
C3'B 0.0165(8) 0.0219(11) 0.0189(9) 0.0023(8) 0.0049(7) 0.0009(8)
C4'B 0.0153(8) 0.0214(10) 0.0212(9) 0.0014(8) 0.0060(7) 0.0034(8)
C5'B 0.0176(9) 0.0190(10) 0.0208(9) 0.0011(8) 0.0047(7) 0.0042(8)
C6'B 0.0181(9) 0.0149(9) 0.0165(8) 0.0008(7) 0.0029(7) 0.0007(7)

loop_
_atom_type_symbol
_atom_type_description
_atom_type_scat_dispersion_real
_atom_type_scat_dispersion_imag
_atom_type_scat_source
C C 0.0033 0.0016 'International Tables Vol C Tables 4.2.6.8 and 6.1.1.4'
H H 0.0000 0.0000 'International Tables Vol C Tables 4.2.6.8 and 6.1.1.4'
N N 0.0061 0.0033 'International Tables Vol C Tables 4.2.6.8 and 6.1.1.4'
O O 0.0106 0.0060 'International Tables Vol C Tables 4.2.6.8 and 6.1.1.4'

loop_
_geom_angle_atom_site_label_1
_geom_angle_atom_site_label_2
_geom_angle_atom_site_label_3
_geom_angle
_geom_angle_site_symmetry_1
_geom_angle_site_symmetry_3
_geom_angle_publ_flag
C2'A O1A NA 103.07(12) . . ?
C6A O2A HO2A 108.1(17) . . ?
C1A NA O1A 106.39(13) . . ?
C1A NA C3AA 116.08(14) . . ?
O1A NA C3AA 100.46(13) . . ?
NA C1A C6'A 112.71(15) . . ?
NA C1A C5A 109.36(14) . . ?
C6'A C1A C5A 110.46(16) . . ?
NA C1A C2A 109.32(15) . . ?
C6'A C1A C2A 111.64(15) . . ?
C5A C1A C2A 102.90(15) . . ?
C6A C2A C3A 110.96(16) . . ?
C6A C2A C1A 113.23(15) . . ?
C3A C2A C1A 103.37(15) . . ?
C6A C2A H2A 109.7 . . ?
C3A C2A H2A 109.7 . . ?
C1A C2A H2A 109.7 . . ?
C4A C3A C2A 106.33(15) . . ?
C4A C3A H3A1 110.5 . . ?
C2A C3A H3A1 110.5 . . ?
C4A C3A H3A2 110.5 . . ?
C2A C3A H3A2 110.5 . . ?
H3A1 C3A H3A2 108.7 . . ?
C5A C4A C3A 106.41(15) . . ?
C5A C4A H4A1 110.4 . . ?
C3A C4A H4A1 110.4 . . ?
C5A C4A H4A2 110.4 . . ?
C3A C4A H4A2 110.4 . . ?
H4A1 C4A H4A2 108.6 . . ?
C1A C5A C4A 105.21(15) . . ?
C1A C5A H5A1 110.7 . . ?
C4A C5A H5A1 110.7 . . ?
C1A C5A H5A2 110.7 . . ?
C4A C5A H5A2 110.7 . . ?
H5A1 C5A H5A2 108.8 . . ?
O2A C6A C2A 112.10(15) . . ?
O2A C6A H6A1 109.2 . . ?
C2A C6A H6A1 109.2 . . ?
O2A C6A H6A2 109.2 . . ?
C2A C6A H6A2 109.2 . . ?
H6A1 C6A H6A2 107.9 . . ?
C12A C7A C8A 118.70(18) . . ?
C12A C7A C2'A 122.00(16) . . ?
C8A C7A C2'A 119.30(17) . . ?
C9A C8A C7A 120.92(18) . . ?
C9A C8A H8A 119.5 . . ?
C7A C8A H8A 119.5 . . ?
C10A C9A C8A 120.15(18) . . ?
C10A C9A H9A 119.9 . . ?
C8A C9A H9A 119.9 . . ?
C9A C10A C11A 119.51(19) . . ?
C9A C10A H10A 120.2 . . ?
C11A C10A H10A 120.2 . . ?
C10A C11A C12A 120.12(18) . . ?
C10A C11A H11A 119.9 . . ?
C12A C11A H11A 119.9 . . ?
C7A C12A C11A 120.59(17) . . ?
C7A C12A H12A 119.7 . . ?
C11A C12A H12A 119.7 . . ?
NA C3AA C3'A 99.70(14) . . ?
NA C3AA C4'A 114.46(15) . . ?
C3'A C3AA C4'A 112.76(16) . . ?
NA C3AA H3AA 109.8 . . ?
C3'A C3AA H3AA 109.8 . . ?
C4'A C3AA H3AA 109.8 . . ?
O1A C2'A C7A 112.15(15) . . ?
O1A C2'A C3'A 105.80(14) . . ?
C7A C2'A C3'A 112.76(16) . . ?
O1A C2'A H2'A 108.7 . . ?
C7A C2'A H2'A 108.7 . . ?
C3'A C2'A H2'A 108.7 . . ?
C3AA C3'A C2'A 102.53(14) . . ?
C3AA C3'A H3'1 111.3 . . ?
C2'A C3'A H3'1 111.3 . . ?
C3AA C3'A H3'2 111.3 . . ?
C2'A C3'A H3'2 111.3 . . ?
H3'1 C3'A H3'2 109.2 . . ?
C5'A C4'A C3AA 111.58(16) . . ?
C5'A C4'A H4'1 109.3 . . ?
C3AA C4'A H4'1 109.3 . . ?
C5'A C4'A H4'2 109.3 . . ?
C3AA C4'A H4'2 109.3 . . ?
H4'1 C4'A H4'2 108.0 . . ?
C4'A C5'A C6'A 109.75(15) . . ?
C4'A C5'A H5'1 109.7 . . ?
C6'A C5'A H5'1 109.7 . . ?
C4'A C5'A H5'2 109.7 . . ?
C6'A C5'A H5'2 109.7 . . ?
H5'1 C5'A H5'2 108.2 . . ?
C5'A C6'A C1A 112.58(16) . . ?
C5'A C6'A H6'1 109.1 . . ?
C1A C6'A H6'1 109.1 . . ?
C5'A C6'A H6'2 109.1 . . ?
C1A C6'A H6'2 109.1 . . ?
H6'1 C6'A H6'2 107.8 . . ?
C2'B O1B NB 106.13(12) . . ?
C6B O2B HO2B 102.9(16) . . ?
O1B NB C1B 104.96(13) . . ?
O1B NB C3AB 101.43(12) . . ?
C1B NB C3AB 117.34(14) . . ?
NB C1B C6'B 112.19(15) . . ?
NB C1B C5B 108.92(14) . . ?
C6'B C1B C5B 110.07(15) . . ?
NB C1B C2B 110.55(15) . . ?
C6'B C1B C2B 111.21(14) . . ?
C5B C1B C2B 103.53(14) . . ?
C6B C2B C3B 110.82(16) . . ?
C6B C2B C1B 117.16(15) . . ?
C3B C2B C1B 105.38(14) . . ?
C6B C2B H2B 107.7 . . ?
C3B C2B H2B 107.7 . . ?
C1B C2B H2B 107.7 . . ?
C4B C3B C2B 106.25(15) . . ?
C4B C3B H3B1 110.5 . . ?
C2B C3B H3B1 110.5 . . ?
C4B C3B H3B2 110.5 . . ?
C2B C3B H3B2 110.5 . . ?
H3B1 C3B H3B2 108.7 . . ?
C3B C4B C5B 102.28(15) . . ?
C3B C4B H4B1 111.3 . . ?
C5B C4B H4B1 111.3 . . ?
C3B C4B H4B2 111.3 . . ?
C5B C4B H4B2 111.3 . . ?
H4B1 C4B H4B2 109.2 . . ?
C4B C5B C1B 104.35(14) . . ?
C4B C5B H5B1 110.9 . . ?
C1B C5B H5B1 110.9 . . ?
C4B C5B H5B2 110.9 . . ?
C1B C5B H5B2 110.9 . . ?
H5B1 C5B H5B2 108.9 . . ?
O2B C6B C2B 112.98(15) . . ?
O2B C6B H6B1 109.0 . . ?
C2B C6B H6B1 109.0 . . ?
O2B C6B H6B2 109.0 . . ?
C2B C6B H6B2 109.0 . . ?
H6B1 C6B H6B2 107.8 . . ?
C8B C7B C12B 118.93(17) . . ?
C8B C7B C2'B 122.26(15) . . ?
C12B C7B C2'B 118.74(16) . . ?
C9B C8B C7B 120.46(17) . . ?
C9B C8B H8B 119.8 . . ?
C7B C8B H8B 119.8 . . ?
C8B C9B C10B 120.39(19) . . ?
C8B C9B H9B 119.8 . . ?
C10B C9B H9B 119.8 . . ?
C9B C10B C11B 119.46(19) . . ?
C9B C10B H10B 120.3 . . ?
C11B C10B H10B 120.3 . . ?
C12B C11B C10B 120.12(18) . . ?
C12B C11B H11B 119.9 . . ?
C10B C11B H11B 119.9 . . ?
C11B C12B C7B 120.64(19) . . ?
C11B C12B H12B 119.7 . . ?
C7B C12B H12B 119.7 . . ?
NB C3AB C4'B 114.76(16) . . ?
NB C3AB C3'B 99.86(14) . . ?
C4'B C3AB C3'B 112.85(16) . . ?
NB C3AB H3AB 109.7 . . ?
C4'B C3AB H3AB 109.7 . . ?
C3'B C3AB H3AB 109.7 . . ?
O1B C2'B C7B 111.58(14) . . ?
O1B C2'B C3'B 105.66(14) . . ?
C7B C2'B C3'B 112.77(16) . . ?
O1B C2'B H2'B 108.9 . . ?
C7B C2'B H2'B 108.9 . . ?
C3'B C2'B H2'B 108.9 . . ?
C3AB C3'B C2'B 102.86(15) . . ?
C3AB C3'B H3'3 111.2 . . ?
C2'B C3'B H3'3 111.2 . . ?
C3AB C3'B H3'4 111.2 . . ?
C2'B C3'B H3'4 111.2 . . ?
H3'3 C3'B H3'4 109.1 . . ?
C3AB C4'B C5'B 110.53(16) . . ?
C3AB C4'B H4'3 109.5 . . ?
C5'B C4'B H4'3 109.5 . . ?
C3AB C4'B H4'4 109.5 . . ?
C5'B C4'B H4'4 109.5 . . ?
H4'3 C4'B H4'4 108.1 . . ?
C4'B C5'B C6'B 108.81(15) . . ?
C4'B C5'B H5'3 109.9 . . ?
C6'B C5'B H5'3 109.9 . . ?
C4'B C5'B H5'4 109.9 . . ?
C6'B C5'B H5'4 109.9 . . ?
H5'3 C5'B H5'4 108.3 . . ?
C5'B C6'B C1B 112.12(16) . . ?
C5'B C6'B H6'3 109.2 . . ?
C1B C6'B H6'3 109.2 . . ?
C5'B C6'B H6'4 109.2 . . ?
C1B C6'B H6'4 109.2 . . ?
H6'3 C6'B H6'4 107.9 . . ?

loop_
_geom_bond_atom_site_label_1
_geom_bond_atom_site_label_2
_geom_bond_distance
_geom_bond_site_symmetry_2
_geom_bond_publ_flag
O1A C2'A 1.434(2) . ?
O1A NA 1.4838(19) . ?
O2A C6A 1.432(2) . ?
O2A HO2A 0.82(3) . ?
NA C1A 1.480(2) . ?
NA C3AA 1.487(2) . ?
C1A C6'A 1.536(3) . ?
C1A C5A 1.540(2) . ?
C1A C2A 1.552(3) . ?
C2A C6A 1.529(3) . ?
C2A C3A 1.550(3) . ?
C2A H2A 0.9800 . ?
C3A C4A 1.544(3) . ?
C3A H3A1 0.9700 . ?
C3A H3A2 0.9700 . ?
C4A C5A 1.541(3) . ?
C4A H4A1 0.9700 . ?
C4A H4A2 0.9700 . ?
C5A H5A1 0.9700 . ?
C5A H5A2 0.9700 . ?
C6A H6A1 0.9700 . ?
C6A H6A2 0.9700 . ?
C7A C12A 1.394(3) . ?
C7A C8A 1.395(3) . ?
C7A C2'A 1.517(3) . ?
C8A C9A 1.390(3) . ?
C8A H8A 0.9300 . ?
C9A C10A 1.389(3) . ?
C9A H9A 0.9300 . ?
C10A C11A 1.395(3) . ?
C10A H10A 0.9300 . ?
C11A C12A 1.396(3) . ?
C11A H11A 0.9300 . ?
C12A H12A 0.9300 . ?
C3AA C3'A 1.536(2) . ?
C3AA C4'A 1.538(3) . ?
C3AA H3AA 0.9800 . ?
C2'A C3'A 1.556(3) . ?
C2'A H2'A 0.9800 . ?
C3'A H3'1 0.9700 . ?
C3'A H3'2 0.9700 . ?
C4'A C5'A 1.524(3) . ?
C4'A H4'1 0.9700 . ?
C4'A H4'2 0.9700 . ?
C5'A C6'A 1.530(3) . ?
C5'A H5'1 0.9700 . ?
C5'A H5'2 0.9700 . ?
C6'A H6'1 0.9700 . ?
C6'A H6'2 0.9700 . ?
O1B C2'B 1.444(2) . ?
O1B NB 1.4830(19) . ?
O2B C6B 1.444(2) . ?
O2B HO2B 0.82(3) . ?
NB C1B 1.491(2) . ?
NB C3AB 1.494(2) . ?
C1B C6'B 1.540(3) . ?
C1B C5B 1.543(2) . ?
C1B C2B 1.583(3) . ?
C2B C6B 1.527(3) . ?
C2B C3B 1.550(2) . ?
C2B H2B 0.9800 . ?
C3B C4B 1.522(3) . ?
C3B H3B1 0.9700 . ?
C3B H3B2 0.9700 . ?
C4B C5B 1.529(2) . ?
C4B H4B1 0.9700 . ?
C4B H4B2 0.9700 . ?
C5B H5B1 0.9700 . ?
C5B H5B2 0.9700 . ?
C6B H6B1 0.9700 . ?
C6B H6B2 0.9700 . ?
C7B C8B 1.396(3) . ?
C7B C12B 1.397(2) . ?
C7B C2'B 1.517(3) . ?
C8B C9B 1.390(3) . ?
C8B H8B 0.9300 . ?
C9B C10B 1.392(3) . ?
C9B H9B 0.9300 . ?
C10B C11B 1.395(3) . ?
C10B H10B 0.9300 . ?
C11B C12B 1.391(3) . ?
C11B H11B 0.9300 . ?
C12B H12B 0.9300 . ?
C3AB C4'B 1.529(3) . ?
C3AB C3'B 1.532(2) . ?
C3AB H3AB 0.9800 . ?
C2'B C3'B 1.547(3) . ?
C2'B H2'B 0.9800 . ?
C3'B H3'3 0.9700 . ?
C3'B H3'4 0.9700 . ?
C4'B C5'B 1.529(3) . ?
C4'B H4'3 0.9700 . ?
C4'B H4'4 0.9700 . ?
C5'B C6'B 1.532(2) . ?
C5'B H5'3 0.9700 . ?
C5'B H5'4 0.9700 . ?
C6'B H6'3 0.9700 . ?
C6'B H6'4 0.9700 . ?

loop_
_geom_hbond_atom_site_label_D
_geom_hbond_atom_site_label_H
_geom_hbond_atom_site_label_A
_geom_hbond_distance_DH
_geom_hbond_distance_HA
_geom_hbond_distance_DA
_geom_hbond_angle_DHA
_geom_hbond_site_symmetry_A
O2A HO2A O2B 0.82(3) 2.01(3) 2.817(2) 168(2) 1_465
O2B HO2B NB 0.82(3) 2.00(3) 2.712(2) 144(2) .
